data_4026859
loop_
_publ_author_name
'Sambasivarao Kotha'
'Arjun S. Chavan'
'Mobin Shaikh'

_publ_section_title
;
 Diversity-Oriented Approach to Macrocyclic Cyclophane Derivatives by
 Suzuki-Miyaura Cross-Coupling and Olefin Metathesis as Key Steps
;
_journal_name_full 'Journal of Organic Chemistry'
_journal_page_first 482
_journal_page_last 489
_journal_paper_doi 10.1021/jo2020714
_journal_volume 77
_journal_year 2012
_chemical_formula_sum 'C25 H28 O4'
_chemical_formula_weight 392.47
_chemical_name_systematic
;
 ?
;
_space_group_IT_number 43
_symmetry_cell_setting orthorhombic
_symmetry_space_group_name_Hall 'F 2 -2d'
_symmetry_space_group_name_H-M 'F d d 2'
_atom_sites_solution_hydrogens geom
_atom_sites_solution_primary direct
_atom_sites_solution_secondary difmap
_audit_creation_method SHELXL-97
_cell_angle_alpha 90.00
_cell_angle_beta 90.00
_cell_angle_gamma 90.00
_cell_formula_units_Z 8
_cell_length_a 7.2615(9)
_cell_length_b 23.068(3)
_cell_length_c 25.800(2)
_cell_measurement_reflns_used 2709
_cell_measurement_temperature 293(2)
_cell_measurement_theta_max 32.7867
_cell_measurement_theta_min 3.5257
_cell_volume 4321.7(8)
_computing_cell_refinement 'CrysAlis RED, Oxford Diffraction Ltd.,'
_computing_data_collection 'CrysAlis CCD, Oxford Diffraction Ltd.,'
_computing_data_reduction 'CrysAlis RED, Oxford Diffraction Ltd.,'
_computing_molecular_graphics Ortep3
_computing_publication_material Shelx97
_computing_structure_refinement 'SHELXL-97 (Sheldrick, 1997)'
_computing_structure_solution 'SHELXS-97 (Sheldrick, 1997)'
_diffrn_ambient_temperature 293(2)
_diffrn_detector_area_resol_mean 15.9948
_diffrn_measured_fraction_theta_full 0.997
_diffrn_measured_fraction_theta_max 0.997
_diffrn_measurement_device_type 'OXFORD DIFFRACTION XCALIBUR-S'
_diffrn_measurement_method \w/q-scan
_diffrn_radiation_monochromator graphite
_diffrn_radiation_source 'Enhance (Mo) x-ray Source'
_diffrn_radiation_type MoK\a
_diffrn_radiation_wavelength 0.71073
_diffrn_reflns_av_R_equivalents 0.0349
_diffrn_reflns_av_sigmaI/netI 0.0304
_diffrn_reflns_limit_h_max 8
_diffrn_reflns_limit_h_min -8
_diffrn_reflns_limit_k_max 27
_diffrn_reflns_limit_k_min -25
_diffrn_reflns_limit_l_max 25
_diffrn_reflns_limit_l_min -30
_diffrn_reflns_number 7442
_diffrn_reflns_theta_full 24.98
_diffrn_reflns_theta_max 24.98
_diffrn_reflns_theta_min 3.53
_exptl_absorpt_coefficient_mu 0.081
_exptl_absorpt_correction_T_max 0.9849
_exptl_absorpt_correction_T_min 0.9739
_exptl_absorpt_correction_type multi-scan
_exptl_absorpt_process_details
;
CrysAlis RED, Oxford Diffraction Ltd.,
Version 1.171.31.7 (release 18-10-2006 CrysAlis171 .NET)
(compiled Oct 18 2006,16:28:17)
empirical absorption correction using spherical harmonics,
 implemented in SCALE3 ABSPACK scaling algorithm.
;
_exptl_crystal_colour COLOURLESS
_exptl_crystal_density_diffrn 1.206
_exptl_crystal_description BLOCK
_exptl_crystal_F_000 1680
_exptl_crystal_size_max 0.33
_exptl_crystal_size_mid 0.26
_exptl_crystal_size_min 0.19
_refine_diff_density_max 0.123
_refine_diff_density_min -0.092
_refine_diff_density_rms 0.024
_refine_ls_abs_structure_details 'Flack H D (1983), Acta Cryst. A39, 876-881'
_refine_ls_abs_structure_Flack 0.9(19)
_refine_ls_extinction_method none
_refine_ls_goodness_of_fit_ref 1.036
_refine_ls_hydrogen_treatment RIDING
_refine_ls_matrix_type full
_refine_ls_number_parameters 133
_refine_ls_number_reflns 1804
_refine_ls_number_restraints 1
_refine_ls_restrained_S_all 1.035
_refine_ls_R_factor_all 0.0578
_refine_ls_R_factor_gt 0.0432
_refine_ls_shift/su_max 0.000
_refine_ls_shift/su_mean 0.000
_refine_ls_structure_factor_coef Fsqd
_refine_ls_weighting_details 'calc w=1/[\s^2^(Fo^2^)+(0.0647P)^2^+0.0000P] where P=(Fo^2^+2Fc^2^)/3'
_refine_ls_weighting_scheme calc
_refine_ls_wR_factor_gt 0.1049
_refine_ls_wR_factor_ref 0.1104
_reflns_number_gt 1423
_reflns_number_total 1804
_reflns_threshold_expression >2sigma(I)
_cod_data_source_file jo2020714_srk19.cif
_cod_data_source_block srk031
_cod_original_cell_volume 4321.6(8)
_cod_database_code 4026859

loop_
_symmetry_equiv_pos_as_xyz
'x, y, z'
'-x, -y, z'
'x+1/4, -y+1/4, z+1/4'
'-x+1/4, y+1/4, z+1/4'
'x, y+1/2, z+1/2'
'-x, -y+1/2, z+1/2'
'x+1/4, -y+3/4, z+3/4'
'-x+1/4, y+3/4, z+3/4'
'x+1/2, y, z+1/2'
'-x+1/2, -y, z+1/2'
'x+3/4, -y+1/4, z+3/4'
'-x+3/4, y+1/4, z+3/4'
'x+1/2, y+1/2, z'
'-x+1/2, -y+1/2, z'
'x+3/4, -y+3/4, z+1/4'
'-x+3/4, y+3/4, z+1/4'

loop_
_atom_site_label
_atom_site_type_symbol
_atom_site_fract_x
_atom_site_fract_y
_atom_site_fract_z
_atom_site_U_iso_or_equiv
_atom_site_adp_type
_atom_site_occupancy
_atom_site_symmetry_multiplicity
_atom_site_calc_flag
_atom_site_refinement_flags
O1 O 0.0100(3) 0.09898(9) 0.16513(8) 0.0902(7) Uani 1 1 d .
O2 O 0.1803(4) 0.03059(10) 0.20325(8) 0.1062(9) Uani 1 1 d .
C1 C 0.0583(4) 0.04975(14) 0.16832(9) 0.0680(8) Uani 1 1 d .
C2 C 0.2415(10) 0.0727(2) 0.24192(18) 0.180(3) Uani 1 1 d .
H2A H 0.3715 0.0803 0.2366 0.216 Uiso 1 1 calc R
H2B H 0.1758 0.1088 0.2364 0.216 Uiso 1 1 calc R
C3 C 0.2165(10) 0.0562(2) 0.29046(17) 0.161(2) Uani 1 1 d .
H3A H 0.0872 0.0557 0.2982 0.242 Uiso 1 1 calc R
H3B H 0.2778 0.0828 0.3133 0.242 Uiso 1 1 calc R
H3C H 0.2665 0.0180 0.2952 0.242 Uiso 1 1 calc R
C4 C 0.0000 0.0000 0.13303(12) 0.0550(8) Uani 1 2 d S
C5 C 0.1651(4) -0.02147(10) 0.10065(10) 0.0594(6) Uani 1 1 d .
H5A H 0.2630 -0.0321 0.1244 0.071 Uiso 1 1 calc R
H5B H 0.1277 -0.0565 0.0827 0.071 Uiso 1 1 calc R
C6 C 0.2436(3) 0.01977(11) 0.06121(9) 0.0560(6) Uani 1 1 d .
C7 C 0.3437(4) 0.06916(12) 0.07424(11) 0.0674(7) Uani 1 1 d .
H7 H 0.3606 0.0786 0.1090 0.081 Uiso 1 1 calc R
C8 C 0.4168(4) 0.10373(14) 0.03708(13) 0.0778(8) Uani 1 1 d .
H8 H 0.4833 0.1365 0.0466 0.093 Uiso 1 1 calc R
C9 C 0.3934(4) 0.09067(12) -0.01491(12) 0.0782(9) Uani 1 1 d .
H9 H 0.4451 0.1146 -0.0400 0.094 Uiso 1 1 calc R
C10 C 0.2951(4) 0.04284(12) -0.02976(10) 0.0670(7) Uani 1 1 d .
C11 C 0.2532(4) 0.02696(13) -0.08580(11) 0.0816(9) Uani 1 1 d .
H11A H 0.3050 0.0559 -0.1088 0.098 Uiso 1 1 calc R
H11B H 0.3087 -0.0102 -0.0941 0.098 Uiso 1 1 calc R
C12 C 0.0479(4) 0.02371(13) -0.09342(10) 0.0755(8) Uani 1 1 d .
H12 H -0.0149 0.0584 -0.0985 0.091 Uiso 1 1 calc R
C13 C 0.2240(4) 0.00721(11) 0.00926(9) 0.0585(6) Uani 1 1 d .
H13 H 0.1611 -0.0263 -0.0002 0.070 Uiso 1 1 calc R

loop_
_atom_site_aniso_label
_atom_site_aniso_U_11
_atom_site_aniso_U_22
_atom_site_aniso_U_33
_atom_site_aniso_U_23
_atom_site_aniso_U_13
_atom_site_aniso_U_12
O1 0.0986(17) 0.0718(12) 0.1003(14) -0.0250(11) 0.0151(12) -0.0199(13)
O2 0.148(2) 0.0971(15) 0.0736(12) 0.0125(11) -0.0412(14) -0.0567(15)
C1 0.073(2) 0.0782(19) 0.0526(14) -0.0010(13) 0.0079(13) -0.0283(16)
C2 0.297(7) 0.140(4) 0.103(3) 0.027(2) -0.094(4) -0.140(4)
C3 0.259(7) 0.136(4) 0.088(3) -0.013(3) -0.044(3) -0.046(4)
C4 0.059(2) 0.0585(18) 0.0473(16) 0.000 0.000 -0.0067(16)
C5 0.0582(17) 0.0585(14) 0.0615(13) 0.0061(11) -0.0094(13) 0.0058(11)
C6 0.0387(14) 0.0629(14) 0.0664(16) 0.0065(11) 0.0038(11) 0.0133(13)
C7 0.0449(16) 0.0803(17) 0.0769(15) 0.0015(14) 0.0013(13) -0.0033(14)
C8 0.0551(17) 0.081(2) 0.097(2) 0.0020(16) 0.0069(16) -0.0094(14)
C9 0.0551(19) 0.0744(19) 0.105(2) 0.0241(17) 0.0228(15) 0.0060(15)
C10 0.0545(17) 0.0764(18) 0.0701(16) 0.0091(13) 0.0139(12) 0.0225(14)
C11 0.079(2) 0.0986(19) 0.0673(17) 0.0113(15) 0.0237(15) 0.0189(18)
C12 0.089(2) 0.0826(19) 0.0547(13) 0.0081(11) -0.0022(13) 0.0282(16)
C13 0.0510(15) 0.0596(13) 0.0647(16) 0.0052(12) 0.0067(11) 0.0101(11)

loop_
_atom_type_symbol
_atom_type_description
_atom_type_scat_dispersion_real
_atom_type_scat_dispersion_imag
_atom_type_scat_source
C C 0.0033 0.0016 'International Tables Vol C Tables 4.2.6.8 and 6.1.1.4'
H H 0.0000 0.0000 'International Tables Vol C Tables 4.2.6.8 and 6.1.1.4'
O O 0.0106 0.0060 'International Tables Vol C Tables 4.2.6.8 and 6.1.1.4'

loop_
_geom_angle_atom_site_label_1
_geom_angle_atom_site_label_2
_geom_angle_atom_site_label_3
_geom_angle
_geom_angle_site_symmetry_1
_geom_angle_site_symmetry_3
C1 O2 C2 116.2(3) . .
O1 C1 O2 123.8(3) . .
O1 C1 C4 126.4(3) . .
O2 C1 C4 109.7(3) . .
C3 C2 O2 114.4(3) . .
C3 C2 H2A 108.6 . .
O2 C2 H2A 108.6 . .
C3 C2 H2B 108.6 . .
O2 C2 H2B 108.6 . .
H2A C2 H2B 107.6 . .
C2 C3 H3A 109.5 . .
C2 C3 H3B 109.5 . .
H3A C3 H3B 109.5 . .
C2 C3 H3C 109.5 . .
H3A C3 H3C 109.5 . .
H3B C3 H3C 109.5 . .
C1 C4 C1 106.7(3) 2 .
C1 C4 C5 107.31(16) 2 .
C1 C4 C5 110.43(15) . .
C1 C4 C5 110.43(15) 2 2
C1 C4 C5 107.31(16) . 2
C5 C4 C5 114.4(3) . 2
C6 C5 C4 117.22(18) . .
C6 C5 H5A 108.0 . .
C4 C5 H5A 108.0 . .
C6 C5 H5B 108.0 . .
C4 C5 H5B 108.0 . .
H5A C5 H5B 107.2 . .
C13 C6 C7 117.4(2) . .
C13 C6 C5 119.1(2) . .
C7 C6 C5 123.5(2) . .
C8 C7 C6 121.0(3) . .
C8 C7 H7 119.5 . .
C6 C7 H7 119.5 . .
C7 C8 C9 120.6(3) . .
C7 C8 H8 119.7 . .
C9 C8 H8 119.7 . .
C10 C9 C8 120.7(2) . .
C10 C9 H9 119.7 . .
C8 C9 H9 119.7 . .
C9 C10 C13 117.7(2) . .
C9 C10 C11 124.3(3) . .
C13 C10 C11 117.9(3) . .
C12 C11 C10 109.5(2) . .
C12 C11 H11A 109.8 . .
C10 C11 H11A 109.8 . .
C12 C11 H11B 109.8 . .
C10 C11 H11B 109.8 . .
H11A C11 H11B 108.2 . .
C12 C12 C11 125.0(4) 2 .
C12 C12 H12 117.5 2 .
C11 C12 H12 117.5 . .
C6 C13 C10 122.6(2) . .
C6 C13 H13 118.7 . .
C10 C13 H13 118.7 . .

loop_
_geom_bond_atom_site_label_1
_geom_bond_atom_site_label_2
_geom_bond_distance
_geom_bond_site_symmetry_2
O1 C1 1.192(3) .
O2 C1 1.339(4) .
O2 C2 1.461(4) .
C1 C4 1.525(3) .
C2 C3 1.321(7) .
C2 H2A 0.9700 .
C2 H2B 0.9700 .
C3 H3A 0.9600 .
C3 H3B 0.9600 .
C3 H3C 0.9600 .
C4 C1 1.525(3) 2
C4 C5 1.543(3) .
C4 C5 1.543(3) 2
C5 C6 1.505(3) .
C5 H5A 0.9700 .
C5 H5B 0.9700 .
C6 C13 1.379(3) .
C6 C7 1.393(4) .
C7 C8 1.356(4) .
C7 H7 0.9300 .
C8 C9 1.385(4) .
C8 H8 0.9300 .
C9 C10 1.369(4) .
C9 H9 0.9300 .
C10 C13 1.398(4) .
C10 C11 1.522(4) .
C11 C12 1.506(5) .
C11 H11A 0.9700 .
C11 H11B 0.9700 .
C12 C12 1.297(6) 2
C12 H12 0.9300 .
C13 H13 0.9300 .

loop_
_geom_torsion_atom_site_label_1
_geom_torsion_atom_site_label_2
_geom_torsion_atom_site_label_3
_geom_torsion_atom_site_label_4
_geom_torsion
_geom_torsion_site_symmetry_1
_geom_torsion_site_symmetry_4
C2 O2 C1 O1 5.7(5) . .
C2 O2 C1 C4 -176.6(3) . .
C1 O2 C2 C3 124.3(6) . .
O1 C1 C4 C1 -131.0(3) . 2
O2 C1 C4 C1 51.32(16) . 2
O1 C1 C4 C5 112.7(3) . .
O2 C1 C4 C5 -65.0(3) . .
O1 C1 C4 C5 -12.7(3) . 2
O2 C1 C4 C5 169.7(2) . 2
C1 C4 C5 C6 177.93(19) 2 .
C1 C4 C5 C6 -66.2(3) . .
C5 C4 C5 C6 55.04(17) 2 .
C4 C5 C6 C13 -112.0(2) . .
C4 C5 C6 C7 71.1(3) . .
C13 C6 C7 C8 0.8(4) . .
C5 C6 C7 C8 177.6(2) . .
C6 C7 C8 C9 0.0(4) . .
C7 C8 C9 C10 0.4(4) . .
C8 C9 C10 C13 -1.6(4) . .
C8 C9 C10 C11 176.4(3) . .
C9 C10 C11 C12 -121.3(3) . .
C13 C10 C11 C12 56.7(3) . .
C10 C11 C12 C12 -98.8(2) . 2
C7 C6 C13 C10 -2.1(3) . .
C5 C6 C13 C10 -179.1(2) . .
C9 C10 C13 C6 2.5(3) . .
C11 C10 C13 C6 -175.6(2) . .
